data_4325637
loop_
_publ_author_name
'Galina V. Romanenko'
'Ksenia Yu. Maryunina'
'Artem S. Bogomyakov'
'Renad Z. Sagdeev'
'Victor I. Ovcharenko'

_publ_section_title
;
 Relationship between the Thermally Induced Reorientations of Aromatic
 Solvate Molecules in Cu(hfac)2- Nitroxide Breathing Crystals and the
 Character of the Magnetic Anomaly
;
_journal_name_full 'Inorganic Chemistry'
_journal_page_first 6597
_journal_page_last 6609
_journal_paper_doi 10.1021/ic200444e
_journal_volume 50
_journal_year 2011
_chemical_formula_sum 'C28 H29 Cu F12 N4 O6'
_chemical_formula_weight 809.09
_chemical_name_systematic
; 
 ? 
;
_space_group_IT_number 2
_symmetry_cell_setting triclinic
_symmetry_space_group_name_Hall '-P 1'
_symmetry_space_group_name_H-M 'P -1'
_atom_sites_solution_hydrogens geom
_atom_sites_solution_primary direct
_atom_sites_solution_secondary difmap
_audit_creation_method SHELXL-97
_cell_angle_alpha 76.63(3)
_cell_angle_beta 67.51(3)
_cell_angle_gamma 85.26(3)
_cell_formula_units_Z 2
_cell_length_a 10.820(2)
_cell_length_b 13.513(3)
_cell_length_c 14.073(3)
_cell_measurement_temperature 293(2)
_cell_volume 1849.6(8)
_computing_structure_refinement 'SHELXL-97 (Sheldrick, 1997)'
_computing_structure_solution 'SHELXS-97 (Sheldrick, 1990)'
_diffrn_ambient_temperature 293(2)
_diffrn_measured_fraction_theta_full 0.941
_diffrn_measured_fraction_theta_max 0.941
_diffrn_radiation_monochromator graphite
_diffrn_radiation_source 'fine-focus sealed tube'
_diffrn_radiation_type MoK\a
_diffrn_radiation_wavelength 0.71073
_diffrn_reflns_av_R_equivalents 0.0642
_diffrn_reflns_av_sigmaI/netI 0.0927
_diffrn_reflns_limit_h_max 11
_diffrn_reflns_limit_h_min -12
_diffrn_reflns_limit_k_max 15
_diffrn_reflns_limit_k_min -15
_diffrn_reflns_limit_l_max 15
_diffrn_reflns_limit_l_min -15
_diffrn_reflns_number 13148
_diffrn_reflns_theta_full 23.70
_diffrn_reflns_theta_max 23.70
_diffrn_reflns_theta_min 1.97
_exptl_absorpt_coefficient_mu 0.693
_exptl_crystal_density_diffrn 1.453
_exptl_crystal_F_000 820
_refine_diff_density_max 0.602
_refine_diff_density_min -0.544
_refine_diff_density_rms 0.063
_refine_ls_extinction_method none
_refine_ls_goodness_of_fit_ref 0.961
_refine_ls_hydrogen_treatment constr
_refine_ls_matrix_type full
_refine_ls_number_parameters 561
_refine_ls_number_reflns 5266
_refine_ls_number_restraints 4
_refine_ls_restrained_S_all 0.961
_refine_ls_R_factor_all 0.1127
_refine_ls_R_factor_gt 0.0686
_refine_ls_shift/su_max 0.009
_refine_ls_shift/su_mean 0.000
_refine_ls_structure_factor_coef Fsqd
_refine_ls_weighting_details 'calc w=1/[\s^2^(Fo^2^)+(0.1004P)^2^+0.0000P] where P=(Fo^2^+2Fc^2^)/3'
_refine_ls_weighting_scheme calc
_refine_ls_wR_factor_gt 0.1642
_refine_ls_wR_factor_ref 0.1864
_reflns_number_gt 3120
_reflns_number_total 5266
_reflns_threshold_expression >2sigma(I)
_cod_data_source_file ic200444e_si_002_42.cif
_cod_data_source_block styr293
_cod_original_cell_volume 1849.6(6)
_cod_database_code 4325637

loop_
_symmetry_equiv_pos_as_xyz
'x, y, z'
'-x, -y, -z'

loop_
_atom_site_label
_atom_site_type_symbol
_atom_site_fract_x
_atom_site_fract_y
_atom_site_fract_z
_atom_site_U_iso_or_equiv
_atom_site_adp_type
_atom_site_occupancy
_atom_site_symmetry_multiplicity
_atom_site_calc_flag
_atom_site_refinement_flags
_atom_site_disorder_assembly
_atom_site_disorder_group
Cu1 Cu 0.0000 0.5000 0.0000 0.0541(3) Uani 1 2 d S . .
O1 O -0.1669(3) 0.4168(2) 0.0536(3) 0.0606(9) Uani 1 1 d . . .
C1 C -0.3955(6) 0.3712(5) 0.1292(6) 0.084(2) Uani 1 1 d . . .
F1 F -0.3761(13) 0.3091(11) 0.2201(13) 0.131(5) Uani 0.50 1 d P . .
F2 F -0.5142(13) 0.4026(11) 0.1805(15) 0.173(10) Uani 0.50 1 d P . .
F3 F -0.3914(15) 0.3095(13) 0.0699(11) 0.162(7) Uani 0.50 1 d P . .
F1A F -0.3623(12) 0.2897(9) 0.0991(17) 0.161(10) Uani 0.50 1 d P . .
F2A F -0.4277(18) 0.3550(14) 0.2249(12) 0.162(7) Uani 0.50 1 d P . .
F3A F -0.5096(12) 0.4038(10) 0.1142(12) 0.124(5) Uani 0.50 1 d P . .
C2 C -0.2850(5) 0.4527(4) 0.0755(4) 0.0573(14) Uani 1 1 d . . .
C3 C -0.3221(5) 0.5539(4) 0.0552(4) 0.0712(16) Uani 1 1 d . . .
H3A H -0.4125 0.5695 0.0754 0.085 Uiso 1 1 calc R . .
C4 C -0.2288(5) 0.6328(4) 0.0059(4) 0.0633(15) Uani 1 1 d . . .
C5 C -0.2779(7) 0.7422(5) -0.0192(7) 0.098(3) Uani 1 1 d . . .
F4 F -0.4087(4) 0.7528(3) 0.0242(5) 0.170(3) Uani 1 1 d . . .
F5 F -0.2313(7) 0.8027(4) 0.0186(7) 0.192(3) Uani 1 1 d . . .
F6 F -0.2617(18) 0.7708(12) -0.1210(10) 0.165(7) Uani 0.50 1 d P . .
F6A F -0.2188(15) 0.7931(12) -0.1041(17) 0.185(10) Uani 0.50 1 d P . .
O2 O -0.1012(3) 0.6271(2) -0.0256(3) 0.0625(10) Uani 1 1 d . . .
Cu2 Cu 0.0000 0.0000 0.5000 0.0665(3) Uani 1 2 d S . .
O3 O 0.1504(3) 0.0660(2) 0.5065(3) 0.0669(10) Uani 1 1 d . . .
C6 C 0.3614(6) 0.1393(5) 0.4577(6) 0.082(2) Uani 1 1 d . . .
F7 F 0.3424(16) 0.2372(11) 0.4329(16) 0.158(8) Uani 0.50 1 d P . .
F8 F 0.3473(15) 0.1219(13) 0.5579(13) 0.151(6) Uani 0.50 1 d P . .
F9 F 0.4874(12) 0.1269(13) 0.4055(17) 0.169(8) Uani 0.50 1 d P . .
F7A F 0.4790(14) 0.1587(13) 0.3831(12) 0.144(7) Uani 0.50 1 d P . .
F8A F 0.3070(14) 0.2214(12) 0.4811(16) 0.137(6) Uani 0.50 1 d P . .
F9A F 0.390(2) 0.0805(13) 0.5367(18) 0.169(8) Uani 0.50 1 d P . .
C7 C 0.2682(5) 0.0780(4) 0.4366(5) 0.0670(16) Uani 1 1 d . . .
C8 C 0.3154(6) 0.0424(4) 0.3424(5) 0.086(2) Uani 1 1 d . . .
H8A H 0.4021 0.0592 0.2948 0.103 Uiso 1 1 calc R . .
C9 C 0.2392(6) -0.0157(4) 0.3181(5) 0.0723(17) Uani 1 1 d . . .
C10 C 0.3043(8) -0.0536(6) 0.2107(6) 0.097(2) Uani 1 1 d . . .
F10 F 0.3800(18) 0.0154(11) 0.1362(11) 0.138(7) Uani 0.50 1 d P . .
F11 F 0.3909(15) -0.1401(14) 0.2195(14) 0.184(8) Uani 0.50 1 d P . .
F12 F 0.2297(18) -0.0998(15) 0.1880(16) 0.213(9) Uani 0.50 1 d P . .
F10A F 0.2149(18) -0.0392(12) 0.1641(12) 0.149(6) Uani 0.50 1 d P . .
F11A F 0.4141(14) -0.0106(12) 0.1471(13) 0.156(8) Uani 0.50 1 d P . .
F12A F 0.3300(15) -0.1421(9) 0.2321(13) 0.151(7) Uani 0.50 1 d P . .
O4 O 0.1176(3) -0.0461(2) 0.3694(3) 0.0682(10) Uani 1 1 d . . .
O01 O -0.0803(4) 0.5155(3) 0.1777(3) 0.0663(10) Uani 1 1 d . . .
N1 N -0.0091(4) 0.5228(3) 0.2315(3) 0.0590(11) Uani 1 1 d . . .
C01 C 0.0190(6) 0.6240(4) 0.2497(4) 0.0670(16) Uani 1 1 d . . .
C02 C 0.0542(7) 0.7064(4) 0.1468(5) 0.091(2) Uani 1 1 d . . .
H02A H 0.1358 0.6886 0.0950 0.136 Uiso 1 1 calc R . .
H02B H 0.0656 0.7708 0.1605 0.136 Uiso 1 1 calc R . .
H02C H -0.0168 0.7112 0.1209 0.136 Uiso 1 1 calc R . .
C03 C -0.1157(6) 0.6524(4) 0.3331(5) 0.091(2) Uani 1 1 d . . .
H03A H -0.1808 0.6706 0.3011 0.137 Uiso 1 1 calc R . .
H03B H -0.1009 0.7089 0.3583 0.137 Uiso 1 1 calc R . .
H03C H -0.1479 0.5951 0.3911 0.137 Uiso 1 1 calc R . .
C04 C 0.1322(6) 0.5931(4) 0.2919(4) 0.0658(15) Uani 1 1 d . . .
C05 C 0.1299(6) 0.6430(4) 0.3815(5) 0.0870(19) Uani 1 1 d . . .
H05A H 0.0414 0.6377 0.4348 0.130 Uiso 1 1 calc R . .
H05B H 0.1550 0.7133 0.3532 0.130 Uiso 1 1 calc R . .
H05C H 0.1918 0.6087 0.4118 0.130 Uiso 1 1 calc R . .
C06 C 0.2753(6) 0.6018(4) 0.2052(5) 0.0855(19) Uani 1 1 d . . .
H06A H 0.2764 0.5713 0.1497 0.128 Uiso 1 1 calc R . .
H06B H 0.3375 0.5674 0.2351 0.128 Uiso 1 1 calc R . .
H06C H 0.3003 0.6723 0.1772 0.128 Uiso 1 1 calc R . .
N2 N 0.1055(4) 0.4801(3) 0.3369(3) 0.0630(12) Uani 1 1 d . . .
O02 O 0.1618(4) 0.4256(3) 0.3972(3) 0.0832(12) Uani 1 1 d . . .
C07 C 0.0313(5) 0.4433(4) 0.2932(4) 0.0580(14) Uani 1 1 d . . .
C08 C -0.0029(5) 0.3378(4) 0.3121(4) 0.0569(13) Uani 1 1 d . . .
C09 C 0.0276(5) 0.2522(4) 0.3814(4) 0.0639(15) Uani 1 1 d . . .
H09A H 0.0780 0.2564 0.4210 0.077 Uiso 1 1 calc R . .
N3 N -0.0253(5) 0.1655(3) 0.3822(3) 0.0671(12) Uani 1 1 d . A .
N4 N -0.0880(5) 0.1942(3) 0.3108(3) 0.0688(13) Uani 1 1 d . . .
C041 C -0.150(2) 0.1110(15) 0.2922(13) 0.085(7) Uani 0.50 1 d P A 1
H04A H -0.2453 0.1098 0.3325 0.102 Uiso 0.50 1 calc PR A 1
H04B H -0.1134 0.0466 0.3169 0.102 Uiso 0.50 1 calc PR A 1
C042 C -0.1251(17) 0.1232(10) 0.1760(13) 0.075(4) Uani 0.50 1 d P A 1
H04C H -0.0373 0.1520 0.1312 0.089 Uiso 0.50 1 calc PR A 1
H04D H -0.1927 0.1653 0.1571 0.089 Uiso 0.50 1 calc PR A 1
C043 C -0.137(2) -0.012(2) 0.168(2) 0.158(11) Uani 0.50 1 d P A 1
H04E H -0.0543 -0.0429 0.1295 0.190 Uiso 0.50 1 calc PR A 1
H04Z H -0.1903 -0.0578 0.2334 0.190 Uiso 0.50 1 calc PR A 1
C044 C -0.217(4) 0.0478(18) 0.101(3) 0.25(2) Uani 0.50 1 d P A 1
H04G H -0.2615 0.0008 0.0826 0.379 Uiso 0.50 1 calc PR A 1
H04H H -0.1557 0.0892 0.0372 0.379 Uiso 0.50 1 calc PR A 1
H04I H -0.2816 0.0905 0.1404 0.379 Uiso 0.50 1 calc PR A 1
C41 C -0.165(2) 0.1260(17) 0.287(2) 0.114(11) Uani 0.50 1 d P A 2
H04A H -0.2360 0.1641 0.2687 0.137 Uiso 0.50 1 calc PR A 2
H04B H -0.2062 0.0730 0.3488 0.137 Uiso 0.50 1 calc PR A 2
C42 C -0.080(2) 0.0781(16) 0.197(2) 0.154(11) Uani 0.50 1 d PD A 2
H04C H -0.0260 0.0228 0.2184 0.184 Uiso 0.50 1 calc PR A 2
H04D H -0.0227 0.1272 0.1374 0.184 Uiso 0.50 1 calc PR A 2
C43 C -0.212(3) 0.035(2) 0.1737(18) 0.130(9) Uani 0.50 1 d P A 2
H04E H -0.2851 0.0273 0.2418 0.156 Uiso 0.50 1 calc PR A 2
H04X H -0.2342 0.0948 0.1299 0.156 Uiso 0.50 1 calc PR A 2
C44 C -0.227(6) -0.016(5) 0.148(6) 0.59(5) Uani 0.50 1 d PD A 2
H04G H -0.2546 0.0119 0.0905 0.885 Uiso 0.50 1 calc PR A 2
H04H H -0.2959 -0.0595 0.2029 0.885 Uiso 0.50 1 calc PR A 2
H04I H -0.1462 -0.0537 0.1248 0.885 Uiso 0.50 1 calc PR A 2
C010 C -0.0760(5) 0.2946(3) 0.2683(3) 0.0656(15) Uani 1 1 d . A .
H01A H -0.1102 0.3293 0.2185 0.079 Uiso 1 1 calc R . .
C1S C -0.5068(5) 0.5062(3) 0.5087(3) 0.230(9) Uiso 0.50 1 d PRD . .
C2S C -0.5605(5) 0.4563(3) 0.6140(3) 0.133(6) Uiso 0.50 1 d PR . .
H2SA H -0.6197 0.4916 0.6658 0.160 Uiso 0.50 1 d PR . .
C3S C -0.5284(5) 0.3552(3) 0.6444(3) 0.182(9) Uiso 0.50 1 d PR . .
H3SA H -0.5654 0.3208 0.7171 0.218 Uiso 0.50 1 d PR . .
C4S C -0.4426(5) 0.3042(3) 0.5695(3) 0.215(11) Uiso 0.50 1 d PR . .
H4SA H -0.4204 0.2344 0.5904 0.258 Uiso 0.50 1 d PR . .
C5S C -0.3889(5) 0.3541(3) 0.4642(3) 0.166(8) Uiso 0.50 1 d PR . .
H5SA H -0.3297 0.3188 0.4124 0.200 Uiso 0.50 1 d PR . .
C6S C -0.4210(5) 0.4551(3) 0.4338(3) 0.130(6) Uiso 0.50 1 d PR . .
H6SA H -0.3840 0.4896 0.3611 0.156 Uiso 0.50 1 d PR . .
C7S C -0.5504(5) 0.6092(3) 0.4792(3) 0.239(13) Uiso 0.50 1 d PRD . .
H7SA H -0.6019 0.6448 0.5333 0.287 Uiso 0.50 1 d PR . .
C8S C -0.5184(5) 0.6577(3) 0.3730(3) 0.75(7) Uiso 0.50 1 d PRD . .
H8SC H -0.4701 0.6249 0.3218 0.898 Uiso 0.50 1 d PR . .
H8SA H -0.5462 0.7216 0.3561 0.898 Uiso 0.50 1 d PR . .

loop_
_atom_site_aniso_label
_atom_site_aniso_U_11
_atom_site_aniso_U_22
_atom_site_aniso_U_33
_atom_site_aniso_U_23
_atom_site_aniso_U_13
_atom_site_aniso_U_12
Cu1 0.0480(5) 0.0527(5) 0.0539(5) -0.0005(4) -0.0174(4) 0.0034(4)
O1 0.056(2) 0.062(2) 0.058(2) -0.0082(16) -0.0184(16) 0.0040(16)
C1 0.064(4) 0.094(5) 0.072(5) 0.002(4) -0.013(3) 0.000(4)
F1 0.100(7) 0.122(9) 0.131(9) 0.055(7) -0.043(6) -0.027(6)
F2 0.071(7) 0.111(8) 0.224(19) 0.010(11) 0.038(10) 0.009(6)
F3 0.164(12) 0.212(14) 0.104(8) -0.068(9) -0.001(8) -0.113(11)
F1A 0.079(6) 0.053(5) 0.30(3) -0.046(9) -0.017(10) -0.002(5)
F2A 0.157(15) 0.193(18) 0.095(9) 0.053(10) -0.034(10) -0.082(12)
F3A 0.060(6) 0.088(7) 0.210(15) 0.009(8) -0.056(8) -0.020(5)
C2 0.061(3) 0.065(3) 0.048(3) -0.015(2) -0.022(2) 0.008(3)
C3 0.048(3) 0.072(4) 0.080(4) -0.010(3) -0.014(3) 0.002(3)
C4 0.055(3) 0.063(3) 0.061(3) -0.007(3) -0.015(3) 0.009(3)
C5 0.070(4) 0.063(4) 0.135(7) -0.018(4) -0.011(4) 0.004(3)
F4 0.083(3) 0.095(3) 0.262(6) -0.001(3) -0.016(3) 0.033(2)
F5 0.226(6) 0.101(4) 0.320(9) -0.105(5) -0.158(6) 0.065(4)
F6 0.286(16) 0.125(11) 0.073(7) 0.005(6) -0.089(9) 0.094(10)
F6A 0.119(8) 0.082(8) 0.24(2) 0.033(11) 0.010(11) 0.030(6)
O2 0.061(2) 0.058(2) 0.056(2) -0.0025(16) -0.0153(17) 0.0043(16)
Cu2 0.0524(5) 0.0656(6) 0.0644(6) -0.0105(5) -0.0035(4) -0.0083(4)
O3 0.058(2) 0.063(2) 0.063(2) -0.0002(17) -0.0109(18) -0.0070(16)
C6 0.056(4) 0.077(5) 0.098(5) 0.000(4) -0.018(4) -0.021(3)
F7 0.131(11) 0.074(7) 0.28(2) 0.003(9) -0.103(11) -0.028(7)
F8 0.159(11) 0.176(14) 0.108(9) 0.005(9) -0.042(8) -0.100(10)
F9 0.047(6) 0.177(13) 0.27(2) -0.069(12) -0.043(9) 0.022(7)
F7A 0.102(10) 0.175(12) 0.116(8) -0.047(8) 0.030(7) -0.098(9)
F8A 0.089(7) 0.111(11) 0.241(17) -0.116(12) -0.053(8) 0.018(7)
F9A 0.192(13) 0.132(11) 0.221(18) 0.033(11) -0.153(13) -0.038(9)
C7 0.049(3) 0.057(3) 0.075(4) 0.006(3) -0.013(3) -0.002(2)
C8 0.055(3) 0.070(4) 0.096(5) -0.012(3) 0.011(3) -0.020(3)
C9 0.070(4) 0.051(3) 0.072(4) -0.003(3) -0.006(3) 0.001(3)
C10 0.104(6) 0.069(5) 0.093(5) -0.038(4) 0.002(5) -0.003(4)
F10 0.206(15) 0.082(7) 0.059(6) 0.004(5) 0.009(7) 0.015(7)
F11 0.150(12) 0.199(13) 0.139(10) -0.068(8) 0.012(9) 0.101(10)
F12 0.126(11) 0.267(17) 0.228(16) -0.200(13) 0.053(10) -0.074(12)
F10A 0.152(11) 0.219(15) 0.109(8) -0.100(9) -0.055(8) 0.041(10)
F11A 0.107(8) 0.139(12) 0.145(13) -0.065(9) 0.069(8) -0.062(9)
F12A 0.134(12) 0.063(6) 0.159(10) -0.050(6) 0.061(10) 0.023(7)
O4 0.060(2) 0.065(2) 0.068(2) -0.0166(18) -0.0083(18) -0.0061(17)
O01 0.074(2) 0.070(2) 0.056(2) -0.0034(17) -0.0335(19) 0.0045(17)
N1 0.068(3) 0.054(3) 0.047(3) -0.008(2) -0.016(2) 0.007(2)
C01 0.082(4) 0.045(3) 0.058(3) -0.009(2) -0.012(3) 0.006(3)
C02 0.128(5) 0.061(4) 0.073(4) 0.003(3) -0.035(4) -0.002(3)
C03 0.089(4) 0.085(4) 0.094(5) -0.035(4) -0.024(4) 0.027(3)
C04 0.077(4) 0.053(3) 0.060(3) -0.013(3) -0.015(3) -0.005(3)
C05 0.103(5) 0.082(4) 0.077(4) -0.025(3) -0.029(4) -0.010(3)
C06 0.077(4) 0.072(4) 0.090(4) -0.019(3) -0.008(3) -0.013(3)
N2 0.071(3) 0.056(3) 0.059(3) -0.010(2) -0.023(2) -0.002(2)
O02 0.097(3) 0.076(3) 0.083(3) -0.006(2) -0.047(2) 0.001(2)
C07 0.067(3) 0.054(3) 0.051(3) -0.010(2) -0.021(3) 0.002(2)
C08 0.063(3) 0.051(3) 0.052(3) -0.005(2) -0.020(2) 0.000(2)
C09 0.074(3) 0.056(3) 0.059(3) -0.009(3) -0.026(3) 0.008(3)
N3 0.085(3) 0.052(3) 0.061(3) -0.006(2) -0.026(2) -0.005(2)
N4 0.084(3) 0.056(3) 0.057(3) 0.002(2) -0.020(2) -0.020(2)
C041 0.160(16) 0.071(11) 0.050(9) -0.024(8) -0.061(9) 0.003(10)
C042 0.111(11) 0.055(9) 0.071(9) -0.010(7) -0.048(8) -0.015(7)
C043 0.131(17) 0.15(2) 0.22(3) -0.095(18) -0.072(16) 0.034(14)
C044 0.28(4) 0.062(13) 0.34(5) -0.04(2) -0.04(4) -0.019(17)
C41 0.066(10) 0.067(11) 0.16(2) 0.058(12) -0.029(11) -0.048(8)
C42 0.16(2) 0.093(17) 0.20(3) -0.042(16) -0.045(18) 0.003(14)
C43 0.21(3) 0.110(17) 0.105(14) -0.057(13) -0.073(16) -0.002(16)
C44 0.62(8) 0.53(7) 0.80(12) -0.39(8) -0.27(9) -0.25(7)
C010 0.079(4) 0.060(3) 0.048(3) 0.006(3) -0.022(3) -0.011(3)

loop_
_atom_type_symbol
_atom_type_description
_atom_type_scat_dispersion_real
_atom_type_scat_dispersion_imag
_atom_type_scat_source
C C 0.0033 0.0016 'International Tables Vol C Tables 4.2.6.8 and 6.1.1.4'
H H 0.0000 0.0000 'International Tables Vol C Tables 4.2.6.8 and 6.1.1.4'
N N 0.0061 0.0033 'International Tables Vol C Tables 4.2.6.8 and 6.1.1.4'
O O 0.0106 0.0060 'International Tables Vol C Tables 4.2.6.8 and 6.1.1.4'
F F 0.0171 0.0103 'International Tables Vol C Tables 4.2.6.8 and 6.1.1.4'
Cu Cu 0.3201 1.2651 'International Tables Vol C Tables 4.2.6.8 and 6.1.1.4'

loop_
_geom_angle_atom_site_label_1
_geom_angle_atom_site_label_2
_geom_angle_atom_site_label_3
_geom_angle
_geom_angle_site_symmetry_1
_geom_angle_site_symmetry_3
O2 Cu1 O2 180.0 . 2_565
O2 Cu1 O1 90.78(13) . .
O2 Cu1 O1 89.22(13) 2_565 .
O2 Cu1 O1 89.22(13) . 2_565
O2 Cu1 O1 90.78(13) 2_565 2_565
O1 Cu1 O1 180.0 . 2_565
O2 Cu1 O01 86.19(13) . .
O2 Cu1 O01 93.81(13) 2_565 .
O1 Cu1 O01 81.76(14) . .
O1 Cu1 O01 98.24(14) 2_565 .
O2 Cu1 O01 93.81(13) . 2_565
O2 Cu1 O01 86.19(13) 2_565 2_565
O1 Cu1 O01 98.24(14) . 2_565
O1 Cu1 O01 81.76(14) 2_565 2_565
O01 Cu1 O01 179.999(2) . 2_565
C2 O1 Cu1 125.0(3) . .
F2A C1 F1A 109.5(14) . .
F2A C1 F3 129.8(13) . .
F1A C1 F3 27.7(13) . .
F2A C1 F2 64.9(11) . .
F1A C1 F2 129.1(11) . .
F3 C1 F2 115.3(13) . .
F2A C1 F3A 104.0(12) . .
F1A C1 F3A 108.4(12) . .
F3 C1 F3A 83.9(11) . .
F2 C1 F3A 40.1(11) . .
F2A C1 F1 33.6(11) . .
F1A C1 F1 80.0(12) . .
F3 C1 F1 105.7(12) . .
F2 C1 F1 95.8(11) . .
F3A C1 F1 130.2(9) . .
F2A C1 C2 109.6(10) . .
F1A C1 C2 113.2(8) . .
F3 C1 C2 112.9(8) . .
F2 C1 C2 116.1(9) . .
F3A C1 C2 111.8(7) . .
F1 C1 C2 108.7(8) . .
F2A F1 C1 58.5(18) . .
F2A F1 F1A 99(2) . .
C1 F1 F1A 45.2(7) . .
F3A F2 C1 72.9(15) . .
F3A F2 F2A 126(2) . .
C1 F2 F2A 54.9(9) . .
F1A F3 C1 72(3) . .
F1A F3 F3A 116(3) . .
C1 F3 F3A 49.4(8) . .
F3 F1A C1 81(2) . .
F3 F1A F1 131(3) . .
C1 F1A F1 54.8(10) . .
F1 F2A C1 88(2) . .
F1 F2A F2 140(3) . .
C1 F2A F2 60.3(10) . .
F2 F3A C1 67.0(14) . .
F2 F3A F3 105.3(18) . .
C1 F3A F3 46.7(8) . .
O1 C2 C3 127.8(5) . .
O1 C2 C1 113.8(5) . .
C3 C2 C1 118.5(5) . .
C2 C3 C4 122.4(5) . .
O2 C4 C3 128.1(5) . .
O2 C4 C5 112.7(5) . .
C3 C4 C5 119.1(5) . .
F6A C5 F5 87.1(12) . .
F6A C5 F4 118.7(11) . .
F5 C5 F4 103.5(7) . .
F6A C5 F6 31.9(15) . .
F5 C5 F6 117.2(10) . .
F4 C5 F6 99.3(10) . .
F6A C5 C4 117.3(10) . .
F5 C5 C4 111.1(7) . .
F4 C5 C4 114.2(5) . .
F6 C5 C4 110.9(9) . .
C5 F5 F6A 43.9(6) . .
F6A F6 C5 62.4(19) . .
F6 F6A C5 86(2) . .
F6 F6A F5 132(2) . .
C5 F6A F5 49.0(10) . .
C4 O2 Cu1 124.7(3) . .
O3 Cu2 O3 180.0 2_556 .
O3 Cu2 O4 88.05(15) 2_556 .
O3 Cu2 O4 91.95(15) . .
O3 Cu2 O4 91.95(15) 2_556 2_556
O3 Cu2 O4 88.04(15) . 2_556
O4 Cu2 O4 180.0 . 2_556
O3 Cu2 N3 93.95(15) 2_556 .
O3 Cu2 N3 86.05(15) . .
O4 Cu2 N3 87.38(14) . .
O4 Cu2 N3 92.62(14) 2_556 .
C7 O3 Cu2 126.3(4) . .
F8A C6 F9 125.9(12) . .
F8A C6 F7A 109.6(11) . .
F9 C6 F7A 22.0(13) . .
F8A C6 F7 28.4(13) . .
F9 C6 F7 104.7(11) . .
F7A C6 F7 84.8(10) . .
F8A C6 F8 79.7(13) . .
F9 C6 F8 105.7(14) . .
F7A C6 F8 120.4(12) . .
F7 C6 F8 104.2(14) . .
F8A C6 F9A 111.5(15) . .
F9 C6 F9A 82.4(13) . .
F7A C6 F9A 102.6(13) . .
F7 C6 F9A 132.6(16) . .
F8 C6 F9A 32.3(12) . .
F8A C6 C7 110.7(9) . .
F9 C6 C7 114.7(12) . .
F7A C6 C7 115.8(9) . .
F7 C6 C7 112.2(11) . .
F8 C6 C7 114.3(8) . .
F9A C6 C7 106.2(10) . .
F8A F7 C6 72(2) . .
F8A F7 F7A 114(3) . .
C6 F7 F7A 47.5(7) . .
F9A F8 C6 75(3) . .
F9A F8 F8A 122(3) . .
C6 F8 F8A 48.5(9) . .
C6 F9 F9A 49.8(9) . .
C6 F7A F7 47.8(7) . .
F7 F8A C6 80(2) . .
F7 F8A F8 123(3) . .
C6 F8A F8 51.8(10) . .
F8 F9A C6 73(2) . .
F8 F9A F9 109(3) . .
C6 F9A F9 47.9(9) . .
O3 C7 C8 126.0(6) . .
O3 C7 C6 115.2(6) . .
C8 C7 C6 118.8(5) . .
C9 C8 C7 122.7(5) . .
O4 C9 C8 129.8(6) . .
O4 C9 C10 112.0(6) . .
C8 C9 C10 118.3(5) . .
F12A C10 F12 73.9(14) . .
F12A C10 F11A 105.6(12) . .
F12 C10 F11A 126.0(14) . .
F12A C10 F10 126.7(11) . .
F12 C10 F10 116.5(16) . .
F11A C10 F10 23.8(13) . .
F12A C10 F10A 111.3(14) . .
F12 C10 F10A 37.7(13) . .
F11A C10 F10A 109.5(14) . .
F10 C10 F10A 89.7(12) . .
F12A C10 F11 24.6(11) . .
F12 C10 F11 93.9(14) . .
F11A C10 F11 82.3(11) . .
F10 C10 F11 105.1(11) . .
F10A C10 F11 128.3(13) . .
F12A C10 C9 107.6(10) . .
F12 C10 C9 116.3(9) . .
F11A C10 C9 114.9(10) . .
F10 C10 C9 111.4(10) . .
F10A C10 C9 107.9(8) . .
F11 C10 C9 111.7(10) . .
F11A F10 C10 76(2) . .
F12A F11 C10 54(2) . .
F10A F12 C10 78(2) . .
F10A F12 F12A 130(3) . .
C10 F12 F12A 52.0(11) . .
F12 F10A C10 64(2) . .
F10 F11A C10 80(3) . .
F11 F12A C10 101(3) . .
F11 F12A F12 138(3) . .
C10 F12A F12 54.0(10) . .
C9 O4 Cu2 122.4(4) . .
N1 O01 Cu1 126.8(3) . .
O01 N1 C07 125.8(4) . .
O01 N1 C01 122.7(4) . .
C07 N1 C01 110.6(5) . .
N1 C01 C04 100.6(4) . .
N1 C01 C02 110.3(5) . .
C04 C01 C02 116.3(5) . .
N1 C01 C03 104.9(4) . .
C04 C01 C03 114.4(5) . .
C02 C01 C03 109.2(5) . .
N2 C04 C01 101.7(4) . .
N2 C04 C05 108.1(4) . .
C01 C04 C05 116.3(5) . .
N2 C04 C06 105.8(4) . .
C01 C04 C06 114.4(5) . .
C05 C04 C06 109.6(5) . .
O02 N2 C07 125.4(4) . .
O02 N2 C04 123.2(4) . .
C07 N2 C04 110.8(4) . .
N2 C07 N1 109.2(5) . .
N2 C07 C08 125.1(5) . .
N1 C07 C08 125.6(5) . .
C010 C08 C09 103.5(4) . .
C010 C08 C07 128.1(5) . .
C09 C08 C07 128.4(5) . .
N3 C09 C08 112.0(5) . .
C09 N3 N4 104.3(4) . .
C09 N3 Cu2 121.0(4) . .
N4 N3 Cu2 134.6(3) . .
C010 N4 N3 112.2(4) . .
C010 N4 C41 122.6(10) . .
N3 N4 C41 125.1(10) . .
C010 N4 C041 132.1(9) . .
N3 N4 C041 115.6(9) . .
C41 N4 C041 10.4(17) . .
N4 C041 C042 111.9(13) . .
C041 C042 C043 101.4(13) . .
C044 C043 C042 76.5(19) . .
N4 C41 C42 112.2(14) . .
C41 C42 C43 96.4(18) . .
C44 C43 C42 137(6) . .
N4 C010 C08 108.0(4) . .
C1S C1S C6S 164(2) 2_466 2_466
C1S C1S C2S 120.2(16) 2_466 .
C6S C1S C2S 60.3(5) 2_466 .
C1S C1S C6S 12.3(19) 2_466 .
C6S C1S C6S 176.5(6) 2_466 .
C2S C1S C6S 120.0 . .
C1S C1S C7S 118.9(16) 2_466 .
C6S C1S C7S 57.9(5) 2_466 .
C2S C1S C7S 118.2 . .
C6S C1S C7S 121.6 . .
C1S C1S C2S 49.9(14) 2_466 2_466
C6S C1S C2S 129.0(7) 2_466 2_466
C2S C1S C2S 170.1(3) . 2_466
C6S C1S C2S 50.5(3) . 2_466
C7S C1S C2S 71.2(3) . 2_466
C1S C1S C7S 51.4(15) 2_466 2_466
C6S C1S C7S 131.2(7) 2_466 2_466
C2S C1S C7S 71.0(3) . 2_466
C6S C1S C7S 49.0(3) . 2_466
C7S C1S C7S 170.3(3) . 2_466
C2S C1S C7S 99.5(5) 2_466 2_466
C6S C2S C1S 48.0(4) 2_466 .
C6S C2S C3S 167.5(4) 2_466 .
C1S C2S C3S 120.0 . .
C6S C2S C1S 57.4(3) 2_466 2_466
C1S C2S C1S 9.9(3) . 2_466
C3S C2S C1S 110.4(3) . 2_466
C6S C2S C8S 155.4(7) 2_466 2_466
C1S C2S C8S 107.9(3) . 2_466
C3S C2S C8S 14.8(3) . 2_466
C1S C2S C8S 98.8(5) 2_466 2_466
C6S C2S C7S 108.6(5) 2_466 2_466
C1S C2S C7S 60.7(3) . 2_466
C3S C2S C7S 59.3(3) . 2_466
C1S C2S C7S 51.3(3) 2_466 2_466
C8S C2S C7S 47.8(2) 2_466 2_466
C8S C3S C4S 32.1(12) 2_466 .
C8S C3S C2S 120.6(9) 2_466 .
C4S C3S C2S 120.0 . .
C8S C3S C7S 59.7(9) 2_466 2_466
C4S C3S C7S 48.0(3) . 2_466
C2S C3S C7S 72.0(3) . 2_466
C8S C4S C7S 77.6(6) 2_466 2_466
C8S C4S C5S 121.6(5) 2_466 .
C7S C4S C5S 45.4(4) 2_466 .
C8S C4S C3S 15.7(6) 2_466 .
C7S C4S C3S 74.6(4) 2_466 .
C5S C4S C3S 120.0 . .
C7S C5S C4S 58.7(5) 2_466 .
C7S C5S C6S 61.3(5) 2_466 .
C4S C5S C6S 120.0 . .
C1S C6S C7S 75.6(5) 2_466 2_466
C1S C6S C2S 71.7(5) 2_466 2_466
C7S C6S C2S 147.3(8) 2_466 2_466
C1S C6S C5S 120.2(4) 2_466 .
C7S C6S C5S 44.8(4) 2_466 .
C2S C6S C5S 167.5(4) 2_466 .
C1S C6S C1S 3.5(6) 2_466 .
C7S C6S C1S 75.2(4) 2_466 .
C2S C6S C1S 72.1(4) 2_466 .
C5S C6S C1S 120.0 . .
C5S C7S C4S 75.9(6) 2_466 2_466
C5S C7S C6S 73.9(5) 2_466 2_466
C4S C7S C6S 149.7(8) 2_466 2_466
C5S C7S C8S 118.5(5) 2_466 .
C4S C7S C8S 43.9(4) 2_466 .
C6S C7S C8S 165.1(4) 2_466 .
C5S C7S C1S 120.2(5) 2_466 .
C4S C7S C1S 162.9(4) 2_466 .
C6S C7S C1S 46.5(4) 2_466 .
C8S C7S C1S 121.2 . .
C5S C7S C3S 133.2(7) 2_466 2_466
C4S C7S C3S 57.4(3) 2_466 2_466
C6S C7S C3S 152.7(7) 2_466 2_466
C8S C7S C3S 18.2(4) . 2_466
C1S C7S C3S 106.2(3) . 2_466
C5S C7S C1S 129.6(7) 2_466 2_466
C4S C7S C1S 154.3(7) 2_466 2_466
C6S C7S C1S 55.8(3) 2_466 2_466
C8S C7S C1S 111.6(3) . 2_466
C1S C7S C1S 9.7(3) . 2_466
C3S C7S C1S 97.0(5) 2_466 2_466
C5S C7S C2S 176.6(9) 2_466 2_466
C4S C7S C2S 106.1(5) 2_466 2_466
C6S C7S C2S 104.1(6) 2_466 2_466
C8S C7S C2S 64.0(3) . 2_466
C1S C7S C2S 57.6(3) . 2_466
C3S C7S C2S 48.7(3) 2_466 2_466
C1S C7S C2S 48.3(3) 2_466 2_466
C3S C8S C4S 132.3(17) 2_466 2_466
C3S C8S C7S 102.2(10) 2_466 .
C4S C8S C7S 58.4(5) 2_466 .
C3S C8S C2S 44.6(8) 2_466 2_466
C4S C8S C2S 123.9(8) 2_466 2_466
C7S C8S C2S 68.2(3) . 2_466

loop_
_geom_bond_atom_site_label_1
_geom_bond_atom_site_label_2
_geom_bond_distance
_geom_bond_site_symmetry_2
Cu1 O2 1.996(3) .
Cu1 O2 1.996(3) 2_565
Cu1 O1 1.999(3) .
Cu1 O1 1.999(3) 2_565
Cu1 O01 2.367(4) .
Cu1 O01 2.367(4) 2_565
O1 C2 1.277(6) .
C1 F2A 1.226(16) .
C1 F1A 1.247(15) .
C1 F3 1.297(17) .
C1 F2 1.302(14) .
C1 F3A 1.352(14) .
C1 F1 1.437(16) .
C1 C2 1.535(8) .
F1 F2A 0.80(2) .
F1 F1A 1.73(3) .
F2 F3A 0.91(2) .
F2 F2A 1.36(2) .
F3 F1A 0.61(3) .
F3 F3A 1.77(2) .
C2 C3 1.388(7) .
C3 C4 1.391(7) .
C4 O2 1.280(6) .
C4 C5 1.538(8) .
C5 F6A 1.190(17) .
C5 F5 1.295(9) .
C5 F4 1.321(7) .
C5 F6 1.340(15) .
F5 F6A 1.71(2) .
F6 F6A 0.71(3) .
Cu2 O3 1.961(4) 2_556
Cu2 O3 1.961(4) .
Cu2 O4 1.999(3) .
Cu2 O4 1.999(3) 2_556
Cu2 N3 2.521(4) .
O3 C7 1.272(6) .
C6 F8A 1.264(14) .
C6 F9 1.295(14) .
C6 F7A 1.302(13) .
C6 F7 1.307(16) .
C6 F8 1.325(19) .
C6 F9A 1.33(2) .
C6 C7 1.508(9) .
F7 F8A 0.63(3) .
F7 F7A 1.76(2) .
F8 F9A 0.74(3) .
F8 F8A 1.66(3) .
F9 F9A 1.73(3) .
C7 C8 1.410(8) .
C8 C9 1.363(9) .
C9 O4 1.283(6) .
C9 C10 1.589(9) .
C10 F12A 1.200(14) .
C10 F12 1.23(2) .
C10 F11A 1.269(14) .
C10 F10 1.287(15) .
C10 F10A 1.342(17) .
C10 F11 1.449(17) .
F10 F11A 0.53(3) .
F11 F12A 0.61(2) .
F12 F10A 0.84(3) .
F12 F12A 1.46(3) .
O01 N1 1.292(5) .
N1 C07 1.371(6) .
N1 C01 1.522(7) .
C01 C04 1.544(8) .
C01 C02 1.544(7) .
C01 C03 1.568(7) .
C04 N2 1.516(6) .
C04 C05 1.552(8) .
C04 C06 1.555(7) .
N2 O02 1.292(5) .
N2 C07 1.362(7) .
C07 C08 1.442(7) .
C08 C010 1.401(7) .
C08 C09 1.435(7) .
C09 N3 1.342(6) .
N3 N4 1.384(6) .
N4 C010 1.345(5) .
N4 C41 1.47(3) .
N4 C041 1.474(18) .
C041 C042 1.52(2) .
C042 C043 1.88(3) .
C043 C044 1.57(5) .
C41 C42 1.50(3) .
C42 C43 1.76(4) .
C43 C44 0.89(4) .
C1S C1S 0.312(9) 2_466
C1S C6S 1.087(9) 2_466
C1S C2S 1.3900 .
C1S C6S 1.3900 .
C1S C7S 1.4508 .
C1S C2S 1.570(9) 2_466
C1S C7S 1.625(9) 2_466
C2S C6S 1.272(9) 2_466
C2S C3S 1.3901 .
C2S C1S 1.570(9) 2_466
C2S C8S 1.705(9) 2_466
C2S C7S 1.761(9) 2_466
C3S C8S 0.507(9) 2_466
C3S C4S 1.3900 .
C3S C7S 1.591(9) 2_466
C4S C8S 0.997(9) 2_466
C4S C7S 1.225(9) 2_466
C4S C5S 1.3900 .
C5S C7S 1.020(9) 2_466
C5S C6S 1.3900 .
C6S C1S 1.087(9) 2_466
C6S C7S 1.269(9) 2_466
C6S C2S 1.272(9) 2_466
C7S C5S 1.020(9) 2_466
C7S C4S 1.225(9) 2_466
C7S C6S 1.269(9) 2_466
C7S C8S 1.4046 .
C7S C3S 1.591(9) 2_466
C7S C1S 1.625(9) 2_466
C7S C2S 1.761(9) 2_466
C8S C3S 0.507(9) 2_466
C8S C4S 0.997(9) 2_466
C8S C2S 1.705(9) 2_466
